data_7032373
loop_
_publ_author_name
'Schnitter, Roland'
'Gallego, Daniel'
'Kersting, Berthold'

_publ_section_title
;
 Selective complexation of \a-amino acids and simple peptides via their
 carboxylate groups.
;
_journal_issue 36
_journal_name_full 'Dalton transactions (Cambridge, England : 2003)'
_journal_page_first 13637
_journal_page_last 13648
_journal_paper_doi 10.1039/c4dt02007c
_journal_volume 43
_journal_year 2014
_chemical_absolute_configuration L
_chemical_formula_sum 'C67 H92 B N7 Ni2 O2 S2'
_chemical_formula_weight 1219.83
_chemical_name_common '[Ni2LMe(mu-L-prolinato)]BPh4'
_chemical_name_systematic
; 
 ? 
;
_space_group_IT_number 1
_symmetry_cell_setting triclinic
_symmetry_space_group_name_Hall 'P 1'
_symmetry_space_group_name_H-M 'P 1'
_atom_sites_solution_hydrogens geom
_atom_sites_solution_primary direct
_atom_sites_solution_secondary difmap
_audit_creation_method SHELXL-97
_cell_angle_alpha 116.77(3)
_cell_angle_beta 105.89(3)
_cell_angle_gamma 95.67(3)
_cell_formula_units_Z 2
_cell_length_a 15.245(3)
_cell_length_b 16.340(3)
_cell_length_c 16.867(3)
_cell_measurement_reflns_used 25610
_cell_measurement_temperature 213(2)
_cell_measurement_theta_max 25.0
_cell_measurement_theta_min 1.4
_cell_volume 3485.2(19)
_computing_cell_refinement SMART
_computing_data_collection SMART
_computing_data_reduction SAINT
_computing_molecular_graphics 'ORTEP 3 (FARRUGIA)'
_computing_structure_refinement 'SHELXL-97 (Sheldrick, 1997)'
_computing_structure_solution 'SHELXS-97 (Sheldrick, 1990)'
_diffrn_ambient_temperature 213(2)
_diffrn_detector_area_resol_mean 0
_diffrn_measured_fraction_theta_full 0.998
_diffrn_measured_fraction_theta_max 0.998
_diffrn_measurement_device_type 'BRUKER AXS'
_diffrn_measurement_method hemisphere
_diffrn_radiation_monochromator graphite
_diffrn_radiation_source 'fine-focus sealed tube'
_diffrn_radiation_type MoK\a
_diffrn_radiation_wavelength 0.71073
_diffrn_reflns_av_R_equivalents 0.0154
_diffrn_reflns_av_sigmaI/netI 0.0478
_diffrn_reflns_limit_h_max 18
_diffrn_reflns_limit_h_min -18
_diffrn_reflns_limit_k_max 19
_diffrn_reflns_limit_k_min -19
_diffrn_reflns_limit_l_max 20
_diffrn_reflns_limit_l_min -20
_diffrn_reflns_number 25610
_diffrn_reflns_theta_full 25.00
_diffrn_reflns_theta_max 25.00
_diffrn_reflns_theta_min 1.44
_exptl_absorpt_coefficient_mu 0.645
_exptl_absorpt_correction_T_max 0.8818
_exptl_absorpt_correction_T_min 0.8554
_exptl_absorpt_correction_type empirical
_exptl_absorpt_process_details SADABS
_exptl_crystal_colour green
_exptl_crystal_density_diffrn 1.162
_exptl_crystal_density_method 'not measured'
_exptl_crystal_description block
_exptl_crystal_F_000 1304
_exptl_crystal_size_max 0.25
_exptl_crystal_size_mid 0.25
_exptl_crystal_size_min 0.20
_platon_squeeze_details
;
;
_refine_diff_density_max 0.595
_refine_diff_density_min -0.388
_refine_diff_density_rms 0.114
_refine_ls_abs_structure_details 'Flack H D (1983), Acta Cryst. A39, 876-881'
_refine_ls_abs_structure_Flack 0.033(8)
_refine_ls_extinction_method none
_refine_ls_goodness_of_fit_ref 0.991
_refine_ls_hydrogen_treatment mixed
_refine_ls_matrix_type full
_refine_ls_number_parameters 1487
_refine_ls_number_reflns 22331
_refine_ls_number_restraints 15
_refine_ls_restrained_S_all 0.991
_refine_ls_R_factor_all 0.0419
_refine_ls_R_factor_gt 0.0347
_refine_ls_shift/su_max 0.009
_refine_ls_shift/su_mean 0.000
_refine_ls_structure_factor_coef Fsqd
_refine_ls_weighting_details 'calc w=1/[\s^2^(Fo^2^)+(0.0592P)^2^+0.0000P] where P=(Fo^2^+2Fc^2^)/3'
_refine_ls_weighting_scheme calc
_refine_ls_wR_factor_gt 0.1003
_refine_ls_wR_factor_ref 0.1026
_reflns_number_gt 18759
_reflns_number_total 22331
_reflns_threshold_expression >2sigma(I)
_cod_duplicate_entry 7031834
_cod_data_source_file c4dt02007c2.cif
_cod_data_source_block 4
_cod_original_cell_volume 3485.2(11)
_cod_original_sg_symbol_H-M P1
_cod_database_code 7032373

loop_
_symmetry_equiv_pos_as_xyz
'x, y, z'

loop_
_atom_site_label
_atom_site_type_symbol
_atom_site_fract_x
_atom_site_fract_y
_atom_site_fract_z
_atom_site_U_iso_or_equiv
_atom_site_adp_type
_atom_site_occupancy
_atom_site_symmetry_multiplicity
_atom_site_calc_flag
_atom_site_refinement_flags
_atom_site_disorder_assembly
_atom_site_disorder_group
Ni1A Ni 0.10324(3) 0.90733(3) 0.09470(3) 0.03346(13) Uani 1 1 d . . .
Ni2A Ni -0.10520(3) 0.95679(3) 0.00252(3) 0.03243(13) Uani 1 1 d . . .
S1A S -0.05553(8) 0.88636(7) 0.10562(8) 0.0376(3) Uani 1 1 d . . .
S2A S 0.00570(8) 0.87381(7) -0.06349(7) 0.0356(2) Uani 1 1 d . . .
O1A O 0.1274(2) 1.04922(19) 0.15841(19) 0.0361(7) Uani 1 1 d . . .
O2A O -0.00647(18) 1.08119(18) 0.09684(19) 0.0368(7) Uani 1 1 d . . .
N1A N 0.1704(3) 0.9249(3) 0.2438(3) 0.0442(9) Uani 1 1 d . . .
N2A N 0.1150(3) 0.7651(3) 0.0522(3) 0.0491(10) Uani 1 1 d . . .
N3A N 0.2353(3) 0.9224(3) 0.0619(3) 0.0430(9) Uani 1 1 d . . .
N4A N -0.1367(3) 1.0037(3) -0.1068(3) 0.0447(9) Uani 1 1 d . . .
N5A N -0.2335(3) 0.8499(2) -0.0982(3) 0.0458(9) Uani 1 1 d . . .
N6A N -0.2047(2) 1.0190(2) 0.0783(3) 0.0386(9) Uani 1 1 d . . .
C1A C -0.0352(3) 0.9825(3) 0.2198(3) 0.0369(10) Uani 1 1 d . . .
C2A C -0.0995(3) 1.0372(3) 0.2343(3) 0.0382(10) Uani 1 1 d . . .
C3A C -0.0787(3) 1.1182(3) 0.3228(3) 0.0439(11) Uani 1 1 d . . .
H3A H -0.1222 1.1554 0.3312 0.053 Uiso 1 1 calc R . .
C4A C 0.0043(3) 1.1450(3) 0.3983(3) 0.0458(11) Uani 1 1 d . . .
C5A C 0.0634(3) 1.0853(3) 0.3840(3) 0.0463(12) Uani 1 1 d . . .
H5A H 0.1191 1.1011 0.4350 0.056 Uiso 1 1 calc R . .
C6A C 0.0447(3) 1.0021(3) 0.2971(3) 0.0414(11) Uani 1 1 d . . .
C7A C -0.1946(3) 1.0022(3) 0.1604(3) 0.0413(11) Uani 1 1 d . . .
H7A1 H -0.2377 1.0318 0.1914 0.050 Uiso 1 1 calc R . .
H7A2 H -0.2158 0.9337 0.1348 0.050 Uiso 1 1 calc R . .
C8A C -0.1946(4) 1.1226(3) 0.1161(4) 0.0528(13) Uani 1 1 d . . .
H8A1 H -0.2044 1.1362 0.0645 0.079 Uiso 1 1 calc R . .
H8A2 H -0.1318 1.1575 0.1631 0.079 Uiso 1 1 calc R . .
H8A3 H -0.2412 1.1415 0.1454 0.079 Uiso 1 1 calc R . .
C9A C -0.2997(3) 0.9662(3) 0.0074(3) 0.0492(12) Uani 1 1 d . . .
H9A1 H -0.3167 0.9931 -0.0345 0.059 Uiso 1 1 calc R . .
H9A2 H -0.3454 0.9723 0.0396 0.059 Uiso 1 1 calc R . .
C10A C -0.3042(3) 0.8631(3) -0.0509(3) 0.0474(12) Uani 1 1 d . . .
H10A H -0.2927 0.8351 -0.0097 0.057 Uiso 1 1 calc R . .
H10B H -0.3675 0.8297 -0.0994 0.057 Uiso 1 1 calc R . .
C11A C -0.2238(4) 0.7524(3) -0.1293(4) 0.0728(17) Uani 1 1 d . . .
H11A H -0.2845 0.7076 -0.1727 0.109 Uiso 1 1 calc R . .
H11B H -0.2019 0.7441 -0.0744 0.109 Uiso 1 1 calc R . .
H11C H -0.1786 0.7412 -0.1614 0.109 Uiso 1 1 calc R . .
C12A C -0.2653(4) 0.8603(5) -0.1841(4) 0.0744(18) Uani 1 1 d . . .
H12A H -0.3341 0.8362 -0.2142 0.089 Uiso 1 1 calc R . .
H12B H -0.2377 0.8215 -0.2297 0.089 Uiso 1 1 calc R . .
C13A C -0.2377(3) 0.9629(5) -0.1619(4) 0.0705(16) Uani 1 1 d . . .
H13A H -0.2527 0.9647 -0.2213 0.085 Uiso 1 1 calc R . .
H13B H -0.2737 1.0001 -0.1256 0.085 Uiso 1 1 calc R . .
C14A C -0.1159(4) 1.1081(4) -0.0695(4) 0.0596(13) Uani 1 1 d . . .
H14A H -0.1289 1.1203 -0.1223 0.089 Uiso 1 1 calc R . .
H14B H -0.0499 1.1372 -0.0290 0.089 Uiso 1 1 calc R . .
H14C H -0.1552 1.1348 -0.0331 0.089 Uiso 1 1 calc R . .
C15A C -0.0845(3) 0.9666(3) -0.1735(3) 0.0461(11) Uani 1 1 d . . .
H15A H -0.1031 0.8971 -0.2061 0.055 Uiso 1 1 calc R . .
H15B H -0.1047 0.9852 -0.2220 0.055 Uiso 1 1 calc R . .
C16A C 0.0202(3) 0.9989(3) -0.1293(3) 0.0378(10) Uani 1 1 d . . .
C17A C 0.0680(3) 0.9539(3) -0.0846(3) 0.0346(10) Uani 1 1 d . . .
C18A C 0.1658(3) 0.9696(3) -0.0624(3) 0.0364(10) Uani 1 1 d . . .
C19A C 0.2154(3) 1.0383(3) -0.0726(3) 0.0414(11) Uani 1 1 d . . .
H19A H 0.2814 1.0500 -0.0548 0.050 Uiso 1 1 calc R . .
C20A C 0.1681(3) 1.0904(3) -0.1091(3) 0.0462(12) Uani 1 1 d . . .
C21A C 0.0708(3) 1.0664(3) -0.1394(3) 0.0405(10) Uani 1 1 d . . .
H21A H 0.0374 1.0972 -0.1681 0.049 Uiso 1 1 calc R . .
C22A C 0.2148(3) 0.9049(3) -0.0370(3) 0.0446(12) Uani 1 1 d . . .
H22A H 0.1759 0.8397 -0.0812 0.054 Uiso 1 1 calc R . .
H22B H 0.2747 0.9090 -0.0478 0.054 Uiso 1 1 calc R . .
C23A C 0.3064(4) 1.0146(4) 0.1262(4) 0.0630(15) Uani 1 1 d . . .
H23A H 0.3223 1.0282 0.1914 0.094 Uiso 1 1 calc R . .
H23B H 0.2809 1.0642 0.1196 0.094 Uiso 1 1 calc R . .
H23C H 0.3627 1.0119 0.1098 0.094 Uiso 1 1 calc R . .
C24A C 0.2743(4) 0.8457(4) 0.0680(4) 0.0574(15) Uani 1 1 d . . .
H24A H 0.3072 0.8657 0.1350 0.069 Uiso 1 1 calc R . .
H24B H 0.3206 0.8342 0.0364 0.069 Uiso 1 1 calc R . .
C25A C 0.1992(4) 0.7551(4) 0.0230(4) 0.0601(15) Uani 1 1 d . . .
H25A H 0.1779 0.7272 -0.0462 0.072 Uiso 1 1 calc R . .
H25B H 0.2274 0.7105 0.0387 0.072 Uiso 1 1 calc R . .
C26A C 0.0303(4) 0.6908(3) -0.0272(4) 0.0787(18) Uani 1 1 d . . .
H26A H 0.0430 0.6289 -0.0471 0.118 Uiso 1 1 calc R . .
H26B H 0.0156 0.7024 -0.0803 0.118 Uiso 1 1 calc R . .
H26C H -0.0229 0.6925 -0.0060 0.118 Uiso 1 1 calc R . .
C27A C 0.1274(4) 0.7499(4) 0.1350(4) 0.0593(13) Uani 1 1 d . . .
H27A H 0.0664 0.7405 0.1427 0.071 Uiso 1 1 calc R . .
H27B H 0.1491 0.6924 0.1226 0.071 Uiso 1 1 calc R . .
C28A C 0.1967(4) 0.8319(4) 0.2241(4) 0.0542(13) Uani 1 1 d . . .
H28A H 0.2594 0.8364 0.2192 0.065 Uiso 1 1 calc R . .
H28B H 0.1998 0.8214 0.2776 0.065 Uiso 1 1 calc R . .
C29A C 0.2529(3) 1.0068(4) 0.3138(3) 0.0571(13) Uani 1 1 d . . .
H29A H 0.2750 1.0047 0.3724 0.086 Uiso 1 1 calc R . .
H29B H 0.2346 1.0654 0.3266 0.086 Uiso 1 1 calc R . .
H29C H 0.3030 1.0038 0.2883 0.086 Uiso 1 1 calc R . .
C30A C 0.0981(3) 0.9282(4) 0.2887(3) 0.0470(12) Uani 1 1 d . . .
H30A H 0.1296 0.9384 0.3526 0.056 Uiso 1 1 calc R . .
H30B H 0.0524 0.8660 0.2518 0.056 Uiso 1 1 calc R . .
C31A C 0.0312(4) 1.2381(4) 0.4948(4) 0.0587(13) Uani 1 1 d . . .
C32A C -0.0551(5) 1.2716(5) 0.5090(4) 0.088(2) Uani 1 1 d . . .
H32A H -0.0365 1.3282 0.5709 0.132 Uiso 1 1 calc R . .
H32B H -0.0994 1.2222 0.5057 0.132 Uiso 1 1 calc R . .
H32C H -0.0849 1.2859 0.4598 0.132 Uiso 1 1 calc R . .
C33A C 0.0993(6) 1.3136(5) 0.4951(5) 0.114(3) Uani 1 1 d . . .
H33A H 0.0673 1.3271 0.4459 0.171 Uiso 1 1 calc R . .
H33B H 0.1531 1.2904 0.4830 0.171 Uiso 1 1 calc R . .
H33C H 0.1209 1.3711 0.5566 0.171 Uiso 1 1 calc R . .
C34A C 0.0769(5) 1.2211(5) 0.5785(4) 0.087(2) Uani 1 1 d . . .
H34A H 0.0920 1.2792 0.6383 0.130 Uiso 1 1 calc R . .
H34B H 0.1343 1.2016 0.5738 0.130 Uiso 1 1 calc R . .
H34C H 0.0331 1.1717 0.5755 0.130 Uiso 1 1 calc R . .
C35A C 0.2238(4) 1.1723(4) -0.1134(5) 0.0620(15) Uani 1 1 d . . .
C36A C 0.1659(6) 1.1782(6) -0.2035(5) 0.117(3) Uani 1 1 d . . .
H36A H 0.1129 1.2038 -0.1929 0.176 Uiso 1 1 calc R . .
H36B H 0.1430 1.1152 -0.2591 0.176 Uiso 1 1 calc R . .
H36C H 0.2066 1.2192 -0.2136 0.176 Uiso 1 1 calc R . .
C37A C 0.3127(7) 1.1553(5) -0.1320(8) 0.145(4) Uani 1 1 d . . .
H37A H 0.3391 1.2038 -0.1434 0.218 Uiso 1 1 calc R . .
H37B H 0.2988 1.0933 -0.1875 0.218 Uiso 1 1 calc R . .
H37C H 0.3580 1.1579 -0.0773 0.218 Uiso 1 1 calc R . .
C38A C 0.2371(7) 1.2632(5) -0.0313(5) 0.128(4) Uani 1 1 d . . .
H38A H 0.2616 1.2594 0.0261 0.192 Uiso 1 1 calc R . .
H38B H 0.1772 1.2795 -0.0358 0.192 Uiso 1 1 calc R . .
H38C H 0.2816 1.3115 -0.0292 0.192 Uiso 1 1 calc R . .
N7A N 0.2162(3) 1.2388(3) 0.2812(4) 0.0808(15) Uani 1 1 d . . .
H7A H 0.2404 1.1914 0.2833 0.097 Uiso 1 1 d R . .
C39A C 0.0739(3) 1.1034(3) 0.1551(3) 0.0346(9) Uani 1 1 d . . .
C40A C 0.1135(3) 1.2068(3) 0.2364(3) 0.0460(10) Uani 1 1 d . . .
H40A H 0.0874 1.2137 0.2861 0.055 Uiso 1 1 calc R . .
C41A C 0.0877(4) 1.2782(4) 0.2073(5) 0.0751(18) Uani 1 1 d . . .
H41A H 0.0299 1.2497 0.1508 0.090 Uiso 1 1 calc R . .
H41B H 0.0788 1.3327 0.2589 0.090 Uiso 1 1 calc R . .
C42A C 0.1698(7) 1.3065(7) 0.1865(8) 0.148(4) Uani 1 1 d . . .
H42A H 0.1508 1.2852 0.1185 0.178 Uiso 1 1 calc R . .
H42B H 0.1929 1.3758 0.2218 0.178 Uiso 1 1 calc R . .
C43A C 0.2450(5) 1.2654(5) 0.2132(6) 0.106(3) Uani 1 1 d . . .
H43A H 0.3068 1.3115 0.2457 0.128 Uiso 1 1 calc R . .
H43B H 0.2465 1.2092 0.1577 0.128 Uiso 1 1 calc R . .
Ni1B Ni -0.16075(3) 0.75653(3) 0.38018(3) 0.02954(12) Uani 1 1 d . . .
Ni2B Ni 0.05574(3) 0.73513(3) 0.49471(3) 0.03308(13) Uani 1 1 d . . .
S1B S -0.06120(8) 0.82004(7) 0.55099(7) 0.0354(2) Uani 1 1 d . . .
S2B S -0.00289(7) 0.77838(7) 0.37337(7) 0.0317(2) Uani 1 1 d . . .
O1B O -0.17600(19) 0.61971(18) 0.34758(18) 0.0341(6) Uani 1 1 d . . .
O2B O -0.03757(19) 0.60799(18) 0.42789(18) 0.0345(6) Uani 1 1 d . . .
N1B N -0.2930(2) 0.7507(2) 0.4167(2) 0.0368(9) Uani 1 1 d . . .
N2B N -0.1840(2) 0.8887(2) 0.3931(2) 0.0356(8) Uani 1 1 d . . .
N3B N -0.2252(2) 0.7070(2) 0.2240(2) 0.0350(8) Uani 1 1 d . . .
N4B N 0.1516(3) 0.6615(3) 0.4244(2) 0.0380(8) Uani 1 1 d . . .
N5B N 0.1825(3) 0.8505(3) 0.5800(2) 0.0420(9) Uani 1 1 d . . .
N6B N 0.1005(3) 0.7188(3) 0.6266(2) 0.0428(9) Uani 1 1 d . . .
C1B C -0.1185(3) 0.7409(3) 0.5784(3) 0.0361(10) Uani 1 1 d . . .
C2B C -0.0663(3) 0.7049(3) 0.6301(3) 0.0412(11) Uani 1 1 d . . .
C3B C -0.1116(4) 0.6363(3) 0.6420(3) 0.0494(12) Uani 1 1 d . . .
H3B H -0.0750 0.6117 0.6762 0.059 Uiso 1 1 calc R . .
C4B C -0.2091(4) 0.6021(3) 0.6056(3) 0.0492(12) Uani 1 1 d . . .
C5B C -0.2593(4) 0.6464(3) 0.5618(3) 0.0462(12) Uani 1 1 d . . .
H5B H -0.3256 0.6280 0.5399 0.055 Uiso 1 1 calc R . .
C6B C -0.2169(3) 0.7164(3) 0.5487(3) 0.0373(10) Uani 1 1 d . . .
C7B C 0.0373(3) 0.7503(4) 0.6830(3) 0.0486(12) Uani 1 1 d . . .
H7B1 H 0.0572 0.7381 0.7362 0.058 Uiso 1 1 calc R . .
H7B2 H 0.0473 0.8191 0.7102 0.058 Uiso 1 1 calc R . .
C8B C 0.1042(3) 0.6226(4) 0.6076(3) 0.0530(12) Uani 1 1 d . . .
H8B1 H 0.1585 0.6082 0.5900 0.079 Uiso 1 1 calc R . .
H8B2 H 0.0470 0.5773 0.5560 0.079 Uiso 1 1 calc R . .
H8B3 H 0.1094 0.6186 0.6643 0.079 Uiso 1 1 calc R . .
C9B C 0.1939(3) 0.7847(4) 0.6886(3) 0.0511(12) Uani 1 1 d . . .
H9B1 H 0.2428 0.7539 0.6707 0.061 Uiso 1 1 calc R . .
H9B2 H 0.2041 0.8020 0.7547 0.061 Uiso 1 1 calc R . .
C10B C 0.2013(3) 0.8735(3) 0.6798(3) 0.0518(12) Uani 1 1 d . . .
H10C H 0.1558 0.9068 0.7028 0.062 Uiso 1 1 calc R . .
H10D H 0.2647 0.9159 0.7199 0.062 Uiso 1 1 calc R . .
C11B C 0.1741(4) 0.9374(3) 0.5750(3) 0.0554(13) Uani 1 1 d . . .
H11D H 0.1204 0.9568 0.5912 0.083 Uiso 1 1 calc R . .
H11E H 0.1651 0.9249 0.5110 0.083 Uiso 1 1 calc R . .
H11F H 0.2311 0.9877 0.6194 0.083 Uiso 1 1 calc R . .
C12B C 0.2625(3) 0.8166(4) 0.5491(3) 0.0495(12) Uani 1 1 d . . .
H12C H 0.2715 0.8390 0.5061 0.059 Uiso 1 1 calc R . .
H12D H 0.3207 0.8456 0.6052 0.059 Uiso 1 1 calc R . .
C13B C 0.2476(3) 0.7102(3) 0.4995(3) 0.0476(12) Uani 1 1 d . . .
H13C H 0.2954 0.6932 0.4705 0.057 Uiso 1 1 calc R . .
H13D H 0.2549 0.6889 0.5461 0.057 Uiso 1 1 calc R . .
C14B C 0.1367(4) 0.5593(3) 0.3877(4) 0.0510(12) Uani 1 1 d . . .
H14D H 0.1849 0.5379 0.3618 0.077 Uiso 1 1 calc R . .
H14E H 0.0749 0.5263 0.3380 0.077 Uiso 1 1 calc R . .
H14F H 0.1405 0.5460 0.4389 0.077 Uiso 1 1 calc R . .
C15B C 0.1543(3) 0.6767(3) 0.3440(3) 0.0395(10) Uani 1 1 d . . .
H15C H 0.2030 0.6493 0.3215 0.047 Uiso 1 1 calc R . .
H15D H 0.1731 0.7450 0.3680 0.047 Uiso 1 1 calc R . .
C16B C 0.0618(3) 0.6340(3) 0.2602(3) 0.0342(10) Uani 1 1 d . . .
C17B C -0.0099(3) 0.6805(3) 0.2652(3) 0.0311(9) Uani 1 1 d . . .
C18B C -0.0870(3) 0.6520(3) 0.1824(3) 0.0313(9) Uani 1 1 d . . .
C19B C -0.0937(3) 0.5711(3) 0.0980(3) 0.0390(10) Uani 1 1 d . . .
H19B H -0.1462 0.5511 0.0426 0.047 Uiso 1 1 calc R . .
C20B C -0.0263(3) 0.5195(3) 0.0929(3) 0.0385(10) Uani 1 1 d . A .
C21B C 0.0523(3) 0.5552(3) 0.1754(3) 0.0392(10) Uani 1 1 d . . .
H21B H 0.1012 0.5244 0.1735 0.047 Uiso 1 1 calc R . .
C22B C -0.1534(3) 0.7133(3) 0.1814(3) 0.0334(9) Uani 1 1 d . . .
H22C H -0.1162 0.7794 0.2155 0.040 Uiso 1 1 calc R . .
H22D H -0.1862 0.6964 0.1153 0.040 Uiso 1 1 calc R . .
C23B C -0.2879(3) 0.6096(3) 0.1641(3) 0.0458(11) Uani 1 1 d . . .
H23D H -0.3395 0.6049 0.1864 0.069 Uiso 1 1 calc R . .
H23E H -0.2523 0.5647 0.1680 0.069 Uiso 1 1 calc R . .
H23F H -0.3132 0.5954 0.0986 0.069 Uiso 1 1 calc R . .
C24B C -0.2787(3) 0.7760(3) 0.2201(3) 0.0435(10) Uani 1 1 d . . .
H24C H -0.3380 0.7618 0.2293 0.052 Uiso 1 1 calc R . .
H24D H -0.2944 0.7707 0.1574 0.052 Uiso 1 1 calc R . .
C25B C -0.2222(4) 0.8765(3) 0.2962(3) 0.0463(12) Uani 1 1 d . . .
H25C H -0.1696 0.8945 0.2796 0.056 Uiso 1 1 calc R . .
H25D H -0.2627 0.9197 0.2971 0.056 Uiso 1 1 calc R . .
C26B C -0.0987(3) 0.9688(3) 0.4496(3) 0.0487(11) Uani 1 1 d . . .
H26D H -0.0532 0.9565 0.4179 0.073 Uiso 1 1 calc R . .
H26E H -0.0713 0.9761 0.5123 0.073 Uiso 1 1 calc R . .
H26F H -0.1155 1.0266 0.4558 0.073 Uiso 1 1 calc R . .
C27B C -0.2516(4) 0.9120(3) 0.4435(4) 0.0516(13) Uani 1 1 d . . .
H27C H -0.2776 0.9616 0.4358 0.062 Uiso 1 1 calc R . .
H27D H -0.2177 0.9374 0.5115 0.062 Uiso 1 1 calc R . .
C28B C -0.3314(3) 0.8280(3) 0.4080(4) 0.0470(12) Uani 1 1 d . . .
H28C H -0.3725 0.8467 0.4453 0.056 Uiso 1 1 calc R . .
H28D H -0.3692 0.8053 0.3413 0.056 Uiso 1 1 calc R . .
C29B C -0.3679(3) 0.6600(3) 0.3569(3) 0.0472(12) Uani 1 1 d . . .
H29D H -0.4204 0.6657 0.3793 0.071 Uiso 1 1 calc R . .
H29E H -0.3427 0.6093 0.3612 0.071 Uiso 1 1 calc R . .
H29F H -0.3895 0.6457 0.2913 0.071 Uiso 1 1 calc R . .
C30B C -0.2717(3) 0.7746(3) 0.5174(3) 0.0405(11) Uani 1 1 d . . .
H30C H -0.3317 0.7682 0.5277 0.049 Uiso 1 1 calc R . .
H30D H -0.2364 0.8414 0.5586 0.049 Uiso 1 1 calc R . .
C31B C -0.2568(4) 0.5178(4) 0.6110(4) 0.0649(16) Uani 1 1 d . . .
C32B C -0.2001(5) 0.5167(5) 0.7005(5) 0.084(2) Uani 1 1 d . . .
H32D H -0.1422 0.4995 0.6946 0.126 Uiso 1 1 calc R . .
H32E H -0.2372 0.4707 0.7080 0.126 Uiso 1 1 calc R . .
H32F H -0.1850 0.5792 0.7555 0.126 Uiso 1 1 calc R . .
C33B C -0.3558(4) 0.5246(5) 0.6156(5) 0.083(2) Uani 1 1 d . . .
H33D H -0.3507 0.5853 0.6689 0.125 Uiso 1 1 calc R . .
H33E H -0.3825 0.4738 0.6237 0.125 Uiso 1 1 calc R . .
H33F H -0.3965 0.5191 0.5570 0.125 Uiso 1 1 calc R . .
C34B C -0.2655(10) 0.4259(4) 0.5203(7) 0.210(7) Uani 1 1 d . . .
H34D H -0.2950 0.4312 0.4647 0.314 Uiso 1 1 calc R . .
H34E H -0.3038 0.3722 0.5165 0.314 Uiso 1 1 calc R . .
H34F H -0.2032 0.4165 0.5229 0.314 Uiso 1 1 calc R . .
C35B C -0.0387(3) 0.4294(3) 0.0008(3) 0.0478(11) Uani 1 1 d D . .
C36B C -0.040(2) 0.455(2) -0.0792(18) 0.15(3) Uani 0.259(15) 1 d PD A 1
H36D H 0.0245 0.4747 -0.0741 0.224 Uiso 0.259(15) 1 calc PR A 1
H36E H -0.0706 0.5053 -0.0718 0.224 Uiso 0.259(15) 1 calc PR A 1
H36F H -0.0740 0.3989 -0.1411 0.224 Uiso 0.259(15) 1 calc PR A 1
C37B C 0.0443(19) 0.3818(18) 0.0199(19) 0.14(2) Uani 0.259(15) 1 d PD A 1
H37D H 0.0364 0.3561 0.0601 0.207 Uiso 0.259(15) 1 calc PR A 1
H37E H 0.1043 0.4291 0.0514 0.207 Uiso 0.259(15) 1 calc PR A 1
H37F H 0.0429 0.3311 -0.0401 0.207 Uiso 0.259(15) 1 calc PR A 1
C38B C -0.1378(14) 0.3569(12) -0.0328(15) 0.058(8) Uani 0.259(15) 1 d PD A 1
H38D H -0.1412 0.2954 -0.0839 0.087 Uiso 0.259(15) 1 calc PR A 1
H38E H -0.1891 0.3810 -0.0551 0.087 Uiso 0.259(15) 1 calc PR A 1
H38F H -0.1430 0.3506 0.0204 0.087 Uiso 0.259(15) 1 calc PR A 1
C36C C -0.1174(9) 0.4184(8) -0.0819(6) 0.139(8) Uani 0.741(15) 1 d PD A 2
H36G H -0.1285 0.3570 -0.1371 0.209 Uiso 0.741(15) 1 calc PR A 2
H36H H -0.1006 0.4681 -0.0956 0.209 Uiso 0.741(15) 1 calc PR A 2
H36I H -0.1743 0.4229 -0.0667 0.209 Uiso 0.741(15) 1 calc PR A 2
C37C C 0.0542(6) 0.4380(6) -0.0197(6) 0.074(3) Uani 0.741(15) 1 d PD A 2
H37G H 0.1078 0.4601 0.0383 0.111 Uiso 0.741(15) 1 calc PR A 2
H37H H 0.0579 0.4829 -0.0423 0.111 Uiso 0.741(15) 1 calc PR A 2
H37I H 0.0548 0.3765 -0.0678 0.111 Uiso 0.741(15) 1 calc PR A 2
C38C C -0.0538(10) 0.3477(5) 0.0151(8) 0.118(6) Uani 0.741(15) 1 d PD A 2
H38G H -0.1004 0.3522 0.0452 0.178 Uiso 0.741(15) 1 calc PR A 2
H38H H 0.0052 0.3475 0.0555 0.178 Uiso 0.741(15) 1 calc PR A 2
H38I H -0.0763 0.2896 -0.0458 0.178 Uiso 0.741(15) 1 calc PR A 2
N7B N -0.2613(2) 0.4312(3) 0.2707(3) 0.0461(9) Uani 1 1 d . . .
H7B H -0.2890 0.4760 0.2668 0.055 Uiso 1 1 d R . .
C39B C -0.1241(3) 0.5770(3) 0.3777(3) 0.0312(9) Uani 1 1 d . . .
C40B C -0.1717(3) 0.4765(3) 0.3523(3) 0.0376(9) Uani 1 1 d . . .
H40B H -0.1827 0.4790 0.4085 0.045 Uiso 1 1 calc R . .
C41B C -0.1130(4) 0.4072(3) 0.3205(4) 0.0583(14) Uani 1 1 d . . .
H41C H -0.1318 0.3512 0.3257 0.070 Uiso 1 1 calc R . .
H41D H -0.0455 0.4369 0.3574 0.070 Uiso 1 1 calc R . .
C42B C -0.1365(4) 0.3815(3) 0.2167(4) 0.0664(15) Uani 1 1 d . . .
H42C H -0.0992 0.4302 0.2116 0.080 Uiso 1 1 calc R . .
H42D H -0.1250 0.3201 0.1794 0.080 Uiso 1 1 calc R . .
C43B C -0.2406(4) 0.3775(4) 0.1840(4) 0.0668(14) Uani 1 1 d . . .
H43C H -0.2544 0.4061 0.1434 0.080 Uiso 1 1 calc R . .
H43D H -0.2787 0.3116 0.1479 0.080 Uiso 1 1 calc R . .
B1 B -0.5673(3) 0.6405(3) -0.1048(3) 0.0337(10) Uani 1 1 d . . .
C101 C -0.4932(3) 0.5731(3) -0.1268(3) 0.0358(9) Uani 1 1 d . . .
C102 C -0.5215(3) 0.4818(3) -0.2066(3) 0.0484(11) Uani 1 1 d . . .
H102 H -0.5861 0.4557 -0.2439 0.058 Uiso 1 1 calc R . .
C103 C -0.4592(4) 0.4284(3) -0.2330(3) 0.0544(12) Uani 1 1 d . . .
H103 H -0.4815 0.3674 -0.2870 0.065 Uiso 1 1 calc R . .
C104 C -0.3633(4) 0.4656(3) -0.1793(3) 0.0504(12) Uani 1 1 d . . .
H104 H -0.3203 0.4298 -0.1964 0.061 Uiso 1 1 calc R . .
C105 C -0.3315(3) 0.5560(3) -0.1000(3) 0.0475(11) Uani 1 1 d . . .
H105 H -0.2667 0.5824 -0.0636 0.057 Uiso 1 1 calc R . .
C106 C -0.3976(3) 0.6074(3) -0.0751(3) 0.0419(10) Uani 1 1 d . . .
H106 H -0.3756 0.6680 -0.0205 0.050 Uiso 1 1 calc R . .
C201 C -0.5628(3) 0.7008(3) -0.1609(3) 0.0353(9) Uani 1 1 d . . .
C202 C -0.5867(3) 0.7864(3) -0.1340(3) 0.0427(11) Uani 1 1 d . . .
H202 H -0.6102 0.8093 -0.0841 0.051 Uiso 1 1 calc R . .
C203 C -0.5775(3) 0.8403(4) -0.1776(4) 0.0545(12) Uani 1 1 d . . .
H203 H -0.5918 0.8994 -0.1546 0.065 Uiso 1 1 calc R . .
C204 C -0.5479(3) 0.8080(4) -0.2534(3) 0.0516(12) Uani 1 1 d . . .
H204 H -0.5407 0.8443 -0.2824 0.062 Uiso 1 1 calc R . .
C205 C -0.5292(3) 0.7216(4) -0.2852(3) 0.0529(12) Uani 1 1 d . . .
H205 H -0.5118 0.6968 -0.3392 0.064 Uiso 1 1 calc R . .
C206 C -0.5348(3) 0.6685(3) -0.2402(3) 0.0423(10) Uani 1 1 d . . .
H206 H -0.5195 0.6098 -0.2635 0.051 Uiso 1 1 calc R . .
C301 C -0.5337(3) 0.7171(3) 0.0124(3) 0.0339(9) Uani 1 1 d . . .
C302 C -0.4750(3) 0.8086(3) 0.0573(3) 0.0390(10) Uani 1 1 d . . .
H302 H -0.4488 0.8263 0.0212 0.047 Uiso 1 1 calc R . .
C303 C -0.4533(3) 0.8745(3) 0.1520(3) 0.0486(11) Uani 1 1 d . . .
H303 H -0.4140 0.9353 0.1784 0.058 Uiso 1 1 calc R . .
C304 C -0.4891(3) 0.8513(4) 0.2079(3) 0.0559(13) Uani 1 1 d . . .
H304 H -0.4766 0.8965 0.2718 0.067 Uiso 1 1 calc R . .
C305 C -0.5441(3) 0.7601(4) 0.1682(3) 0.0527(12) Uani 1 1 d . . .
H305 H -0.5669 0.7421 0.2060 0.063 Uiso 1 1 calc R . .
C306 C -0.5657(3) 0.6952(3) 0.0730(3) 0.0467(11) Uani 1 1 d . . .
H306 H -0.6034 0.6339 0.0478 0.056 Uiso 1 1 calc R . .
C401 C -0.6738(3) 0.5765(3) -0.1412(3) 0.0374(10) Uani 1 1 d . . .
C402 C -0.7554(3) 0.5936(3) -0.1870(3) 0.0449(11) Uani 1 1 d . . .
H402 H -0.7479 0.6419 -0.2024 0.054 Uiso 1 1 calc R . .
C403 C -0.8464(3) 0.5442(4) -0.2112(3) 0.0540(12) Uani 1 1 d . . .
H403 H -0.8982 0.5601 -0.2410 0.065 Uiso 1 1 calc R . .
C404 C -0.8613(4) 0.4718(4) -0.1917(4) 0.0563(14) Uani 1 1 d . . .
H404 H -0.9229 0.4384 -0.2072 0.068 Uiso 1 1 calc R . .
C405 C -0.7825(4) 0.4491(4) -0.1481(4) 0.0653(15) Uani 1 1 d . . .
H405 H -0.7905 0.3989 -0.1354 0.078 Uiso 1 1 calc R . .
C406 C -0.6933(4) 0.5015(3) -0.1241(4) 0.0562(12) Uani 1 1 d . . .
H406 H -0.6416 0.4857 -0.0941 0.067 Uiso 1 1 calc R . .
B2 B -0.4378(4) 1.0884(3) 0.6477(3) 0.0415(11) Uani 1 1 d . . .
C501 C -0.3324(3) 1.1241(3) 0.6493(3) 0.0439(11) Uani 1 1 d . . .
C502 C -0.2645(3) 1.0733(3) 0.6577(3) 0.0450(11) Uani 1 1 d . . .
H502 H -0.2834 1.0145 0.6535 0.054 Uiso 1 1 calc R . .
C503 C -0.1704(4) 1.1060(4) 0.6720(3) 0.0549(12) Uani 1 1 d . . .
H503 H -0.1272 1.0704 0.6793 0.066 Uiso 1 1 calc R . .
C504 C -0.1406(4) 1.1906(4) 0.6755(3) 0.0647(15) Uani 1 1 d . . .
H504 H -0.0777 1.2124 0.6834 0.078 Uiso 1 1 calc R . .
C505 C -0.2057(5) 1.2424(4) 0.6670(4) 0.0693(16) Uani 1 1 d . . .
H505 H -0.1867 1.3000 0.6690 0.083 Uiso 1 1 calc R . .
C506 C -0.2984(4) 1.2106(3) 0.6557(3) 0.0627(14) Uani 1 1 d . . .
H506 H -0.3402 1.2486 0.6522 0.075 Uiso 1 1 calc R . .
C601 C -0.4821(3) 0.9727(3) 0.5720(3) 0.0384(9) Uani 1 1 d . . .
C602 C -0.4634(3) 0.9051(3) 0.5988(3) 0.0387(10) Uani 1 1 d . . .
H602 H -0.4245 0.9260 0.6617 0.046 Uiso 1 1 calc R . .
C603 C -0.5000(3) 0.8076(3) 0.5360(3) 0.0425(10) Uani 1 1 d . . .
H603 H -0.4858 0.7648 0.5576 0.051 Uiso 1 1 calc R . .
C604 C -0.5565(3) 0.7733(3) 0.4429(3) 0.0456(11) Uani 1 1 d . . .
H604 H -0.5808 0.7077 0.4006 0.055 Uiso 1 1 calc R . .
C605 C -0.5768(3) 0.8373(3) 0.4131(3) 0.0505(12) Uani 1 1 d . . .
H605 H -0.6157 0.8152 0.3499 0.061 Uiso 1 1 calc R . .
C606 C -0.5402(3) 0.9349(3) 0.4760(3) 0.0479(12) Uani 1 1 d . . .
H606 H -0.5548 0.9769 0.4535 0.057 Uiso 1 1 calc R . .
C701 C -0.5139(4) 1.1430(3) 0.6145(4) 0.0591(14) Uani 1 1 d . . .
C702 C -0.5805(4) 1.1705(4) 0.6543(5) 0.0791(19) Uani 1 1 d . . .
H702 H -0.5821 1.1617 0.7053 0.095 Uiso 1 1 calc R . .
C703 C -0.6461(5) 1.2116(5) 0.6197(8) 0.125(4) Uani 1 1 d . . .
H703 H -0.6913 1.2271 0.6485 0.151 Uiso 1 1 calc R . .
C704 C -0.6508(6) 1.2303(6) 0.5530(9) 0.148(5) Uani 1 1 d . . .
H704 H -0.6961 1.2597 0.5349 0.178 Uiso 1 1 calc R . .
C705 C -0.5856(7) 1.2049(5) 0.5089(6) 0.129(4) Uani 1 1 d . . .
H705 H -0.5870 1.2156 0.4583 0.155 Uiso 1 1 calc R . .
C706 C -0.5140(5) 1.1612(4) 0.5411(4) 0.089(2) Uani 1 1 d . . .
H706 H -0.4687 1.1457 0.5124 0.107 Uiso 1 1 calc R . .
C801 C -0.4253(3) 1.1114(3) 0.7554(3) 0.0443(10) Uani 1 1 d . . .
C802 C -0.3476(3) 1.1791(3) 0.8350(3) 0.0493(11) Uani 1 1 d . . .
H802 H -0.3006 1.2118 0.8258 0.059 Uiso 1 1 calc R . .
C803 C -0.3369(4) 1.2003(4) 0.9279(3) 0.0645(14) Uani 1 1 d . . .
H803 H -0.2841 1.2474 0.9789 0.077 Uiso 1 1 calc R . .
C804 C -0.4015(4) 1.1539(4) 0.9456(4) 0.0664(14) Uani 1 1 d . . .
H804 H -0.3933 1.1680 1.0081 0.080 Uiso 1 1 calc R . .
C805 C -0.4811(4) 1.0843(4) 0.8681(4) 0.0711(16) Uani 1 1 d . . .
H805 H -0.5268 1.0508 0.8781 0.085 Uiso 1 1 calc R . .
C806 C -0.4906(4) 1.0660(3) 0.7772(3) 0.0585(13) Uani 1 1 d . . .
H806 H -0.5444 1.0201 0.7265 0.070 Uiso 1 1 calc R . .

loop_
_atom_site_aniso_label
_atom_site_aniso_U_11
_atom_site_aniso_U_22
_atom_site_aniso_U_33
_atom_site_aniso_U_23
_atom_site_aniso_U_13
_atom_site_aniso_U_12
Ni1A 0.0372(3) 0.0327(3) 0.0365(3) 0.0204(2) 0.0145(2) 0.0135(2)
Ni2A 0.0284(3) 0.0313(3) 0.0346(3) 0.0167(2) 0.0078(2) 0.0048(2)
S1A 0.0429(7) 0.0347(6) 0.0394(6) 0.0207(5) 0.0172(5) 0.0089(5)
S2A 0.0390(6) 0.0341(5) 0.0344(5) 0.0179(5) 0.0129(5) 0.0091(5)
O1A 0.0319(15) 0.0344(15) 0.0400(16) 0.0185(13) 0.0096(12) 0.0102(12)
O2A 0.0263(15) 0.0339(15) 0.0456(17) 0.0213(13) 0.0044(13) 0.0067(12)
N1A 0.048(2) 0.055(2) 0.039(2) 0.0292(18) 0.0158(17) 0.0184(19)
N2A 0.064(3) 0.040(2) 0.053(2) 0.0263(19) 0.025(2) 0.0263(19)
N3A 0.044(2) 0.051(2) 0.042(2) 0.0262(18) 0.0190(18) 0.0208(19)
N4A 0.036(2) 0.060(2) 0.052(2) 0.038(2) 0.0159(18) 0.0168(18)
N5A 0.038(2) 0.038(2) 0.043(2) 0.0123(17) 0.0070(17) -0.0008(16)
N6A 0.032(2) 0.039(2) 0.041(2) 0.0189(17) 0.0101(16) 0.0064(16)
C1A 0.036(2) 0.040(2) 0.041(2) 0.024(2) 0.016(2) 0.0046(19)
C2A 0.036(2) 0.042(2) 0.040(2) 0.022(2) 0.017(2) 0.0089(19)
C3A 0.042(3) 0.049(3) 0.043(3) 0.021(2) 0.021(2) 0.011(2)
C4A 0.047(3) 0.053(3) 0.039(2) 0.020(2) 0.022(2) 0.015(2)
C5A 0.042(3) 0.065(3) 0.033(2) 0.027(2) 0.012(2) 0.009(2)
C6A 0.045(3) 0.054(3) 0.040(2) 0.032(2) 0.020(2) 0.015(2)
C7A 0.039(3) 0.043(2) 0.048(3) 0.025(2) 0.019(2) 0.011(2)
C8A 0.064(3) 0.037(2) 0.053(3) 0.022(2) 0.015(3) 0.019(2)
C9A 0.034(3) 0.059(3) 0.047(3) 0.024(2) 0.006(2) 0.013(2)
C10A 0.031(3) 0.052(3) 0.048(3) 0.022(2) 0.008(2) -0.002(2)
C11A 0.046(3) 0.045(3) 0.083(4) 0.005(3) 0.014(3) -0.004(2)
C12A 0.037(3) 0.116(5) 0.039(3) 0.032(3) -0.005(2) -0.016(3)
C13A 0.038(3) 0.122(5) 0.067(4) 0.069(4) 0.007(3) 0.012(3)
C14A 0.067(3) 0.062(3) 0.083(4) 0.053(3) 0.038(3) 0.035(3)
C15A 0.046(3) 0.058(3) 0.039(2) 0.030(2) 0.012(2) 0.011(2)
C16A 0.038(2) 0.043(2) 0.036(2) 0.021(2) 0.0133(19) 0.0165(19)
C17A 0.041(3) 0.035(2) 0.027(2) 0.0142(18) 0.0141(19) 0.0086(18)
C18A 0.040(3) 0.040(2) 0.036(2) 0.019(2) 0.021(2) 0.020(2)
C19A 0.042(3) 0.044(2) 0.049(3) 0.026(2) 0.026(2) 0.014(2)
C20A 0.049(3) 0.041(2) 0.057(3) 0.024(2) 0.031(2) 0.014(2)
C21A 0.048(3) 0.045(2) 0.048(3) 0.033(2) 0.025(2) 0.019(2)
C22A 0.042(3) 0.055(3) 0.046(3) 0.028(2) 0.022(2) 0.019(2)
C23A 0.046(3) 0.085(4) 0.053(3) 0.030(3) 0.021(3) 0.009(3)
C24A 0.062(4) 0.089(4) 0.064(3) 0.058(3) 0.038(3) 0.051(3)
C25A 0.083(4) 0.056(3) 0.067(3) 0.039(3) 0.039(3) 0.048(3)
C26A 0.099(5) 0.031(3) 0.075(4) 0.016(3) 0.008(3) 0.014(3)
C27A 0.076(4) 0.057(3) 0.075(4) 0.048(3) 0.036(3) 0.038(3)
C28A 0.061(3) 0.078(4) 0.059(3) 0.053(3) 0.031(3) 0.039(3)
C29A 0.049(3) 0.079(4) 0.044(3) 0.033(3) 0.015(2) 0.010(3)
C30A 0.049(3) 0.063(3) 0.045(3) 0.037(2) 0.020(2) 0.021(2)
C31A 0.055(3) 0.059(3) 0.047(3) 0.014(2) 0.021(3) 0.012(3)
C32A 0.083(5) 0.091(5) 0.052(3) 0.005(3) 0.021(3) 0.036(4)
C33A 0.146(7) 0.063(4) 0.090(5) -0.003(3) 0.070(5) -0.016(4)
C34A 0.085(4) 0.103(5) 0.033(3) 0.008(3) 0.009(3) 0.025(4)
C35A 0.070(4) 0.047(3) 0.100(4) 0.050(3) 0.051(3) 0.022(3)
C36A 0.152(8) 0.102(6) 0.090(5) 0.058(5) 0.033(5) -0.016(5)
C37A 0.173(9) 0.081(5) 0.268(12) 0.100(7) 0.170(9) 0.053(5)
C38A 0.237(10) 0.054(4) 0.098(5) 0.024(4) 0.103(6) 0.002(5)
N7A 0.054(3) 0.046(2) 0.088(3) 0.011(2) -0.011(2) 0.007(2)
C39A 0.036(2) 0.030(2) 0.038(2) 0.0193(18) 0.0121(19) 0.0060(17)
C40A 0.043(3) 0.037(2) 0.051(3) 0.016(2) 0.016(2) 0.0108(19)
C41A 0.066(4) 0.039(3) 0.088(4) 0.023(3) 0.000(3) 0.006(3)
C42A 0.178(9) 0.152(8) 0.252(12) 0.155(9) 0.159(9) 0.096(7)
C43A 0.078(5) 0.074(4) 0.189(8) 0.066(5) 0.080(5) 0.017(4)
Ni1B 0.0293(3) 0.0298(3) 0.0292(3) 0.0138(2) 0.0107(2) 0.0101(2)
Ni2B 0.0298(3) 0.0378(3) 0.0290(3) 0.0165(2) 0.0074(2) 0.0076(2)
S1B 0.0371(6) 0.0358(5) 0.0311(5) 0.0149(4) 0.0127(5) 0.0084(5)
S2B 0.0305(6) 0.0344(5) 0.0282(5) 0.0144(4) 0.0095(4) 0.0091(4)
O1B 0.0328(15) 0.0312(14) 0.0355(15) 0.0157(12) 0.0089(12) 0.0115(12)
O2B 0.0303(16) 0.0342(14) 0.0353(15) 0.0169(12) 0.0073(13) 0.0079(12)
N1B 0.031(2) 0.044(2) 0.041(2) 0.0223(17) 0.0172(17) 0.0154(16)
N2B 0.042(2) 0.0293(17) 0.0354(18) 0.0130(15) 0.0168(16) 0.0161(15)
N3B 0.0324(19) 0.0379(19) 0.0293(17) 0.0125(15) 0.0103(14) 0.0108(15)
N4B 0.033(2) 0.044(2) 0.039(2) 0.0226(17) 0.0096(16) 0.0116(16)
N5B 0.036(2) 0.048(2) 0.0339(19) 0.0196(17) 0.0056(16) 0.0053(16)
N6B 0.038(2) 0.055(2) 0.0335(19) 0.0251(18) 0.0061(16) 0.0109(17)
C1B 0.041(3) 0.040(2) 0.031(2) 0.0165(19) 0.0188(19) 0.0147(19)
C2B 0.053(3) 0.049(3) 0.030(2) 0.022(2) 0.021(2) 0.016(2)
C3B 0.060(3) 0.057(3) 0.045(3) 0.031(2) 0.025(2) 0.024(3)
C4B 0.069(4) 0.051(3) 0.044(3) 0.029(2) 0.033(3) 0.021(3)
C5B 0.044(3) 0.050(3) 0.046(3) 0.019(2) 0.026(2) 0.014(2)
C6B 0.041(3) 0.042(2) 0.034(2) 0.0183(19) 0.021(2) 0.015(2)
C7B 0.046(3) 0.070(3) 0.035(2) 0.031(2) 0.013(2) 0.015(2)
C8B 0.051(3) 0.066(3) 0.052(3) 0.040(3) 0.014(2) 0.018(2)
C9B 0.046(3) 0.070(3) 0.031(2) 0.026(2) 0.001(2) 0.013(2)
C10B 0.045(3) 0.055(3) 0.035(2) 0.017(2) 0.002(2) -0.001(2)
C11B 0.059(3) 0.043(3) 0.044(3) 0.016(2) 0.005(2) -0.003(2)
C12B 0.027(2) 0.066(3) 0.041(3) 0.023(2) 0.003(2) -0.001(2)
C13B 0.032(2) 0.061(3) 0.048(3) 0.032(2) 0.005(2) 0.012(2)
C14B 0.047(3) 0.050(3) 0.060(3) 0.027(2) 0.023(2) 0.022(2)
C15B 0.026(2) 0.054(3) 0.036(2) 0.020(2) 0.0100(18) 0.0133(19)
C16B 0.032(2) 0.039(2) 0.036(2) 0.0198(19) 0.0155(18) 0.0118(18)
C17B 0.033(2) 0.037(2) 0.029(2) 0.0183(18) 0.0148(18) 0.0114(18)
C18B 0.030(2) 0.038(2) 0.030(2) 0.0187(18) 0.0119(17) 0.0123(17)
C19B 0.037(2) 0.047(2) 0.029(2) 0.0184(19) 0.0089(18) 0.0077(19)
C20B 0.047(3) 0.038(2) 0.037(2) 0.0178(19) 0.023(2) 0.018(2)
C21B 0.039(2) 0.042(2) 0.040(2) 0.020(2) 0.017(2) 0.0183(19)
C22B 0.034(2) 0.040(2) 0.030(2) 0.0195(18) 0.0113(18) 0.0114(18)
C23B 0.041(2) 0.048(3) 0.036(2) 0.014(2) 0.0094(19) 0.003(2)
C24B 0.040(2) 0.056(3) 0.034(2) 0.022(2) 0.0077(19) 0.023(2)
C25B 0.059(3) 0.048(3) 0.048(3) 0.033(2) 0.021(2) 0.031(2)
C26B 0.051(3) 0.030(2) 0.055(3) 0.017(2) 0.013(2) 0.0062(19)
C27B 0.066(3) 0.044(3) 0.063(3) 0.029(2) 0.038(3) 0.034(2)
C28B 0.044(3) 0.057(3) 0.054(3) 0.030(3) 0.027(2) 0.028(2)
C29B 0.036(3) 0.048(3) 0.048(3) 0.017(2) 0.015(2) 0.003(2)
C30B 0.043(3) 0.045(3) 0.039(2) 0.019(2) 0.022(2) 0.021(2)
C31B 0.089(4) 0.057(3) 0.062(3) 0.030(3) 0.045(3) 0.015(3)
C32B 0.092(5) 0.096(5) 0.146(6) 0.102(5) 0.074(5) 0.051(4)
C33B 0.059(4) 0.114(5) 0.098(5) 0.080(4) 0.019(3) -0.001(3)
C34B 0.434(19) 0.032(3) 0.201(10) 0.023(5) 0.248(13) 0.005(6)
C35B 0.059(3) 0.040(2) 0.042(3) 0.015(2) 0.023(2) 0.018(2)
C36B 0.32(8) 0.08(2) 0.09(3) 0.03(2) 0.14(4) 0.07(3)
C37B 0.24(4) 0.10(3) 0.10(2) 0.031(19) 0.09(3) 0.14(3)
C38B 0.073(16) 0.028(9) 0.064(14) 0.007(9) 0.039(12) 0.016(9)
C36C 0.197(15) 0.109(11) 0.037(5) -0.010(6) 0.003(7) 0.091(11)
C37C 0.100(7) 0.059(5) 0.061(5) 0.014(4) 0.051(5) 0.030(5)
C38C 0.214(19) 0.038(5) 0.113(9) 0.023(5) 0.103(11) 0.022(7)
N7B 0.039(2) 0.041(2) 0.052(2) 0.0190(18) 0.0147(18) 0.0082(17)
C39B 0.040(2) 0.031(2) 0.0259(19) 0.0130(17) 0.0169(18) 0.0153(18)
C40B 0.040(2) 0.036(2) 0.040(2) 0.0229(19) 0.0138(18) 0.0057(18)
C41B 0.050(3) 0.038(3) 0.087(4) 0.037(3) 0.013(3) 0.012(2)
C42B 0.078(4) 0.040(3) 0.071(4) 0.014(3) 0.036(3) 0.021(3)
C43B 0.082(4) 0.049(3) 0.052(3) 0.015(2) 0.019(3) 0.015(3)
B1 0.035(2) 0.036(2) 0.032(2) 0.019(2) 0.012(2) 0.011(2)
C101 0.042(2) 0.041(2) 0.034(2) 0.0236(19) 0.0159(19) 0.0143(19)
C102 0.046(3) 0.044(3) 0.048(3) 0.021(2) 0.012(2) 0.010(2)
C103 0.063(3) 0.043(3) 0.050(3) 0.014(2) 0.026(2) 0.015(2)
C104 0.061(3) 0.057(3) 0.052(3) 0.031(2) 0.033(2) 0.035(2)
C105 0.043(3) 0.060(3) 0.043(2) 0.027(2) 0.017(2) 0.019(2)
C106 0.047(3) 0.042(2) 0.036(2) 0.0186(19) 0.014(2) 0.014(2)
C201 0.027(2) 0.039(2) 0.037(2) 0.0209(18) 0.0067(17) 0.0049(17)
C202 0.037(2) 0.053(3) 0.053(3) 0.036(2) 0.019(2) 0.019(2)
C203 0.039(3) 0.067(3) 0.080(3) 0.055(3) 0.018(2) 0.022(2)
C204 0.036(3) 0.074(3) 0.059(3) 0.052(3) 0.008(2) 0.004(2)
C205 0.047(3) 0.071(3) 0.039(2) 0.031(2) 0.010(2) -0.001(2)
C206 0.046(3) 0.044(2) 0.032(2) 0.0196(19) 0.0093(19) 0.002(2)
C301 0.032(2) 0.040(2) 0.037(2) 0.0215(19) 0.0147(18) 0.0193(18)
C302 0.036(2) 0.045(2) 0.039(2) 0.023(2) 0.013(2) 0.016(2)
C303 0.042(3) 0.046(3) 0.047(3) 0.020(2) 0.005(2) 0.018(2)
C304 0.052(3) 0.075(4) 0.037(2) 0.022(2) 0.012(2) 0.037(3)
C305 0.060(3) 0.077(4) 0.040(3) 0.037(3) 0.025(2) 0.034(3)
C306 0.051(3) 0.053(3) 0.045(3) 0.031(2) 0.018(2) 0.022(2)
C401 0.042(2) 0.038(2) 0.034(2) 0.0193(18) 0.0133(19) 0.0109(19)
C402 0.042(3) 0.051(3) 0.042(2) 0.027(2) 0.011(2) 0.004(2)
C403 0.035(3) 0.074(3) 0.051(3) 0.035(3) 0.009(2) 0.004(2)
C404 0.046(3) 0.055(3) 0.057(3) 0.020(3) 0.025(3) -0.008(2)
C405 0.067(4) 0.049(3) 0.092(4) 0.045(3) 0.033(3) 0.006(3)
C406 0.052(3) 0.048(3) 0.076(3) 0.036(3) 0.023(3) 0.012(2)
B2 0.040(3) 0.037(3) 0.035(3) 0.012(2) 0.006(2) 0.013(2)
C501 0.052(3) 0.043(2) 0.023(2) 0.0116(18) 0.0042(19) 0.007(2)
C502 0.051(3) 0.043(2) 0.037(2) 0.016(2) 0.017(2) 0.013(2)
C503 0.055(3) 0.063(3) 0.040(3) 0.019(2) 0.021(2) 0.016(3)
C504 0.060(3) 0.071(4) 0.045(3) 0.018(3) 0.020(3) -0.008(3)
C505 0.077(4) 0.054(3) 0.067(4) 0.030(3) 0.018(3) 0.000(3)
C506 0.078(4) 0.045(3) 0.057(3) 0.029(2) 0.010(3) 0.007(3)
C601 0.032(2) 0.039(2) 0.040(2) 0.0164(19) 0.0111(18) 0.0128(18)
C602 0.036(2) 0.046(3) 0.031(2) 0.0169(19) 0.0119(18) 0.0108(19)
C603 0.045(2) 0.040(2) 0.056(3) 0.026(2) 0.031(2) 0.015(2)
C604 0.039(2) 0.034(2) 0.051(3) 0.008(2) 0.023(2) 0.005(2)
C605 0.046(3) 0.054(3) 0.031(2) 0.009(2) 0.010(2) 0.009(2)
C606 0.056(3) 0.046(3) 0.037(2) 0.018(2) 0.013(2) 0.019(2)
C701 0.058(3) 0.036(3) 0.056(3) 0.015(2) -0.002(3) 0.012(2)
C702 0.043(3) 0.050(3) 0.107(5) 0.020(3) 0.004(3) 0.019(3)
C703 0.047(4) 0.065(4) 0.213(11) 0.049(6) 0.006(5) 0.026(3)
C704 0.076(6) 0.066(5) 0.219(12) 0.058(6) -0.041(7) 0.018(4)
C705 0.144(8) 0.053(4) 0.110(6) 0.041(4) -0.060(6) -0.001(4)
C706 0.105(5) 0.049(3) 0.073(4) 0.030(3) -0.022(3) 0.018(3)
C801 0.046(3) 0.037(2) 0.044(2) 0.013(2) 0.017(2) 0.020(2)
C802 0.050(3) 0.052(3) 0.040(2) 0.018(2) 0.014(2) 0.018(2)
C803 0.066(3) 0.067(3) 0.039(3) 0.012(2) 0.013(2) 0.020(3)
C804 0.082(4) 0.064(3) 0.050(3) 0.020(3) 0.030(3) 0.034(3)
C805 0.094(4) 0.054(3) 0.077(4) 0.025(3) 0.057(4) 0.028(3)
C806 0.061(3) 0.046(3) 0.049(3) 0.006(2) 0.024(2) 0.008(2)

loop_
_atom_type_symbol
_atom_type_description
_atom_type_scat_dispersion_real
_atom_type_scat_dispersion_imag
_atom_type_scat_source
C C 0.0033 0.0016 'International Tables Vol C Tables 4.2.6.8 and 6.1.1.4'
H H 0.0000 0.0000 'International Tables Vol C Tables 4.2.6.8 and 6.1.1.4'
B B 0.0013 0.0007 'International Tables Vol C Tables 4.2.6.8 and 6.1.1.4'
N N 0.0061 0.0033 'International Tables Vol C Tables 4.2.6.8 and 6.1.1.4'
O O 0.0106 0.0060 'International Tables Vol C Tables 4.2.6.8 and 6.1.1.4'
S S 0.1246 0.1234 'International Tables Vol C Tables 4.2.6.8 and 6.1.1.4'
Ni Ni 0.3393 1.1124 'International Tables Vol C Tables 4.2.6.8 and 6.1.1.4'

loop_
_geom_angle_atom_site_label_1
_geom_angle_atom_site_label_2
_geom_angle_atom_site_label_3
_geom_angle
O1A Ni1A N2A 164.73(13)
O1A Ni1A N3A 87.84(13)
N2A Ni1A N3A 83.28(15)
O1A Ni1A N1A 87.77(13)
N2A Ni1A N1A 81.36(14)
N3A Ni1A N1A 98.65(14)
O1A Ni1A S2A 96.62(9)
N2A Ni1A S2A 95.93(12)
N3A Ni1A S2A 91.06(10)
N1A Ni1A S2A 169.50(10)
O1A Ni1A S1A 92.92(9)
N2A Ni1A S1A 97.79(12)
N3A Ni1A S1A 171.04(10)
N1A Ni1A S1A 90.30(11)
S2A Ni1A S1A 79.98(5)
O2A Ni2A N5A 164.65(13)
O2A Ni2A N4A 90.09(13)
N5A Ni2A N4A 81.39(15)
O2A Ni2A N6A 87.44(12)
N5A Ni2A N6A 81.53(14)
N4A Ni2A N6A 99.88(14)
O2A Ni2A S2A 94.69(9)
N5A Ni2A S2A 98.08(11)
N4A Ni2A S2A 90.27(10)
N6A Ni2A S2A 169.63(10)
O2A Ni2A S1A 92.59(9)
N5A Ni2A S1A 98.05(11)
N4A Ni2A S1A 169.66(10)
N6A Ni2A S1A 90.22(10)
S2A Ni2A S1A 79.55(4)
C1A S1A Ni1A 101.56(15)
C1A S1A Ni2A 102.02(15)
Ni1A S1A Ni2A 88.97(5)
C17A S2A Ni1A 104.77(15)
C17A S2A Ni2A 103.73(15)
Ni1A S2A Ni2A 90.29(5)
C39A O1A Ni1A 132.4(3)
C39A O2A Ni2A 134.2(3)
C29A N1A C30A 107.6(4)
C29A N1A C28A 110.5(4)
C30A N1A C28A 105.3(3)
C29A N1A Ni1A 118.0(3)
C30A N1A Ni1A 110.5(3)
C28A N1A Ni1A 104.2(3)
C26A N2A C27A 106.9(4)
C26A N2A C25A 109.3(4)
C27A N2A C25A 110.7(4)
C26A N2A Ni1A 114.0(3)
C27A N2A Ni1A 108.4(3)
C25A N2A Ni1A 107.6(3)
C24A N3A C23A 110.2(4)
C24A N3A C22A 107.8(4)
C23A N3A C22A 107.0(4)
C24A N3A Ni1A 103.5(3)
C23A N3A Ni1A 115.9(3)
C22A N3A Ni1A 112.3(3)
C13A N4A C14A 108.3(4)
C13A N4A C15A 108.1(4)
C14A N4A C15A 105.8(4)
C13A N4A Ni2A 105.7(3)
C14A N4A Ni2A 116.4(3)
C15A N4A Ni2A 112.2(3)
C11A N5A C10A 107.5(4)
C11A N5A C12A 107.8(4)
C10A N5A C12A 111.5(4)
C11A N5A Ni2A 113.5(3)
C10A N5A Ni2A 107.4(3)
C12A N5A Ni2A 109.2(3)
C9A N6A C8A 109.5(4)
C9A N6A C7A 108.0(4)
C8A N6A C7A 106.7(3)
C9A N6A Ni2A 105.0(3)
C8A N6A Ni2A 116.0(3)
C7A N6A Ni2A 111.4(3)
C2A C1A C6A 119.4(4)
C2A C1A S1A 120.4(3)
C6A C1A S1A 120.1(3)
C1A C2A C3A 120.0(4)
C1A C2A C7A 119.3(4)
C3A C2A C7A 120.2(4)
C4A C3A C2A 121.8(4)
C5A C4A C3A 116.9(4)
C5A C4A C31A 120.8(4)
C3A C4A C31A 122.3(4)
C4A C5A C6A 123.4(4)
C1A C6A C5A 117.9(4)
C1A C6A C30A 119.2(4)
C5A C6A C30A 122.3(4)
C2A C7A N6A 117.3(4)
N6A C9A C10A 110.7(4)
N5A C10A C9A 111.8(4)
N5A C12A C13A 113.1(4)
N4A C13A C12A 109.7(4)
C16A C15A N4A 115.7(4)
C21A C16A C17A 119.7(4)
C21A C16A C15A 121.1(4)
C17A C16A C15A 119.0(4)
C16A C17A C18A 118.3(4)
C16A C17A S2A 120.6(3)
C18A C17A S2A 121.0(3)
C19A C18A C17A 120.5(4)
C19A C18A C22A 120.2(4)
C17A C18A C22A 119.0(4)
C18A C19A C20A 120.8(4)
C21A C20A C19A 117.1(4)
C21A C20A C35A 122.0(4)
C19A C20A C35A 120.9(4)
C20A C21A C16A 122.9(4)
N3A C22A C18A 117.1(4)
N3A C24A C25A 112.3(4)
N2A C25A C24A 115.2(4)
C28A C27A N2A 111.5(4)
C27A C28A N1A 112.0(4)
N1A C30A C6A 116.7(4)
C32A C31A C33A 110.0(6)
C32A C31A C4A 111.3(4)
C33A C31A C4A 108.0(4)
C32A C31A C34A 106.3(5)
C33A C31A C34A 111.1(5)
C4A C31A C34A 110.2(4)
C38A C35A C37A 113.8(7)
C38A C35A C20A 110.9(5)
C37A C35A C20A 113.5(5)
C38A C35A C36A 106.1(6)
C37A C35A C36A 101.4(6)
C20A C35A C36A 110.3(5)
C40A N7A C43A 102.3(4)
O2A C39A O1A 127.4(4)
O2A C39A C40A 117.7(3)
O1A C39A C40A 114.9(3)
N7A C40A C41A 103.9(4)
N7A C40A C39A 115.5(4)
C41A C40A C39A 114.0(4)
C42A C41A C40A 103.3(5)
C43A C42A C41A 110.6(6)
C42A C43A N7A 101.7(5)
O1B Ni1B N2B 164.74(12)
O1B Ni1B N3B 88.96(12)
N2B Ni1B N3B 82.25(13)
O1B Ni1B N1B 87.16(12)
N2B Ni1B N1B 82.20(13)
N3B Ni1B N1B 100.28(13)
O1B Ni1B S2B 94.97(9)
N2B Ni1B S2B 97.53(10)
N3B Ni1B S2B 90.39(10)
N1B Ni1B S2B 169.17(9)
O1B Ni1B S1B 93.72(9)
N2B Ni1B S1B 97.16(10)
N3B Ni1B S1B 169.56(9)
N1B Ni1B S1B 89.94(10)
S2B Ni1B S1B 79.34(5)
O2B Ni2B N5B 163.48(12)
O2B Ni2B N4B 88.02(12)
N5B Ni2B N4B 82.29(14)
O2B Ni2B N6B 87.47(13)
N5B Ni2B N6B 80.93(14)
N4B Ni2B N6B 99.07(14)
O2B Ni2B S2B 97.09(9)
N5B Ni2B S2B 96.50(10)
N4B Ni2B S2B 91.48(10)
N6B Ni2B S2B 168.66(10)
O2B Ni2B S1B 92.00(9)
N5B Ni2B S1B 99.64(11)
N4B Ni2B S1B 171.09(10)
N6B Ni2B S1B 89.82(10)
S2B Ni2B S1B 79.67(4)
C1B S1B Ni2B 100.49(14)
C1B S1B Ni1B 101.71(15)
Ni2B S1B Ni1B 88.06(5)
C17B S2B Ni2B 105.74(14)
C17B S2B Ni1B 105.81(15)
Ni2B S2B Ni1B 91.11(5)
C39B O1B Ni1B 133.5(3)
C39B O2B Ni2B 133.9(2)
C29B N1B C28B 109.2(4)
C29B N1B C30B 106.7(4)
C28B N1B C30B 106.2(3)
C29B N1B Ni1B 116.8(3)
C28B N1B Ni1B 105.1(3)
C30B N1B Ni1B 112.3(3)
C26B N2B C27B 107.2(3)
C26B N2B C25B 108.4(4)
C27B N2B C25B 112.1(4)
C26B N2B Ni1B 114.3(2)
C27B N2B Ni1B 106.1(3)
C25B N2B Ni1B 108.7(2)
C24B N3B C23B 110.1(3)
C24B N3B C22B 106.5(3)
C23B N3B C22B 107.4(3)
C24B N3B Ni1B 104.2(2)
C23B N3B Ni1B 115.6(3)
C22B N3B Ni1B 112.7(2)
C14B N4B C13B 108.3(4)
C14B N4B C15B 105.9(4)
C13B N4B C15B 106.3(3)
C14B N4B Ni2B 118.7(3)
C13B N4B Ni2B 104.2(3)
C15B N4B Ni2B 112.8(3)
C11B N5B C10B 108.0(3)
C11B N5B C12B 109.7(4)
C10B N5B C12B 110.4(4)
C11B N5B Ni2B 114.1(3)
C10B N5B Ni2B 106.0(3)
C12B N5B Ni2B 108.5(3)
C8B N6B C9B 109.8(4)
C8B N6B C7B 107.8(4)
C9B N6B C7B 105.5(4)
C8B N6B Ni2B 115.0(3)
C9B N6B Ni2B 106.6(3)
C7B N6B Ni2B 111.7(3)
C2B C1B C6B 119.7(4)
C2B C1B S1B 120.6(3)
C6B C1B S1B 119.6(3)
C3B C2B C1B 119.7(4)
C3B C2B C7B 120.7(4)
C1B C2B C7B 119.0(4)
C2B C3B C4B 122.7(5)
C5B C4B C3B 115.6(4)
C5B C4B C31B 123.2(5)
C3B C4B C31B 121.1(5)
C4B C5B C6B 123.7(5)
C5B C6B C1B 117.8(4)
C5B C6B C30B 122.0(4)
C1B C6B C30B 119.5(4)
C2B C7B N6B 116.4(4)
N6B C9B C10B 110.1(3)
N5B C10B C9B 111.7(4)
C13B C12B N5B 114.5(4)
N4B C13B C12B 110.8(4)
N4B C15B C16B 114.7(4)
C21B C16B C17B 119.7(4)
C21B C16B C15B 120.3(4)
C17B C16B C15B 119.6(4)
C16B C17B C18B 119.4(4)
C16B C17B S2B 121.2(3)
C18B C17B S2B 119.3(3)
C17B C18B C19B 118.4(4)
C17B C18B C22B 120.2(4)
C19B C18B C22B 120.9(4)
C20B C19B C18B 123.0(4)
C19B C20B C21B 116.1(4)
C19B C20B C35B 121.2(4)
C21B C20B C35B 122.7(4)
C16B C21B C20B 123.0(4)
N3B C22B C18B 115.6(3)
N3B C24B C25B 111.0(3)
N2B C25B C24B 113.5(4)
N2B C27B C28B 113.1(4)
N1B C28B C27B 109.7(4)
N1B C30B C6B 116.4(3)
C32B C31B C4B 111.5(5)
C32B C31B C34B 110.9(7)
C4B C31B C34B 107.4(4)
C32B C31B C33B 106.5(4)
C4B C31B C33B 110.8(5)
C34B C31B C33B 109.8(7)
C38C C35B C36C 111.7(7)
C38C C35B C20B 108.6(5)
C36C C35B C20B 111.7(5)
C38C C35B C37C 109.1(6)
C36C C35B C37C 107.9(6)
C20B C35B C37C 107.8(4)
C38C C35B C36B 141.3(12)
C36C C35B C36B 47.9(11)
C20B C35B C36B 109.8(12)
C37C C35B C36B 62.9(11)
C38C C35B C37B 59.2(10)
C36C C35B C37B 138.5(10)
C20B C35B C37B 109.3(10)
C37C C35B C37B 52.0(10)
C36B C35B C37B 111.0(10)
C38C C35B C38B 53.0(8)
C36C C35B C38B 62.8(9)
C20B C35B C38B 108.7(7)
C37C C35B C38B 143.1(7)
C36B C35B C38B 108.8(10)
C37B C35B C38B 109.2(10)
C43B N7B C40B 108.3(4)
O1B C39B O2B 127.1(4)
O1B C39B C40B 116.7(3)
O2B C39B C40B 116.2(3)
N7B C40B C41B 102.4(3)
N7B C40B C39B 114.2(3)
C41B C40B C39B 112.4(3)
C40B C41B C42B 101.8(4)
C43B C42B C41B 103.0(4)
N7B C43B C42B 106.2(4)
C401 B1 C201 111.3(3)
C401 B1 C101 111.1(3)
C201 B1 C101 106.2(3)
C401 B1 C301 108.3(3)
C201 B1 C301 109.1(3)
C101 B1 C301 110.8(3)
C106 C101 C102 115.6(4)
C106 C101 B1 121.9(4)
C102 C101 B1 122.0(4)
C103 C102 C101 123.3(4)
C102 C103 C104 119.5(4)
C103 C104 C105 119.6(4)
C104 C105 C106 119.0(4)
C101 C106 C105 123.1(4)
C202 C201 C206 114.8(4)
C202 C201 B1 122.8(4)
C206 C201 B1 122.4(4)
C201 C202 C203 122.9(4)
C204 C203 C202 120.8(5)
C205 C204 C203 117.7(4)
C204 C205 C206 122.1(5)
C205 C206 C201 121.5(4)
C302 C301 C306 114.3(4)
C302 C301 B1 123.3(4)
C306 C301 B1 122.4(4)
C303 C302 C301 123.5(4)
C304 C303 C302 120.3(4)
C303 C304 C305 118.6(4)
C304 C305 C306 120.3(4)
C305 C306 C301 122.9(4)
C402 C401 C406 112.9(4)
C402 C401 B1 124.2(4)
C406 C401 B1 122.8(4)
C403 C402 C401 124.3(4)
C404 C403 C402 120.2(5)
C403 C404 C405 118.5(4)
C406 C405 C404 119.0(5)
C405 C406 C401 125.0(5)
C801 B2 C501 106.9(3)
C801 B2 C601 110.1(4)
C501 B2 C601 110.6(3)
C801 B2 C701 109.6(4)
C501 B2 C701 112.5(4)
C601 B2 C701 107.3(3)
C506 C501 C502 114.7(5)
C506 C501 B2 124.6(4)
C502 C501 B2 120.1(4)
C503 C502 C501 123.1(5)
C504 C503 C502 120.2(5)
C503 C504 C505 118.3(5)
C504 C505 C506 121.0(5)
C505 C506 C501 122.6(5)
C602 C601 C606 114.7(4)
C602 C601 B2 122.1(4)
C606 C601 B2 123.1(4)
C601 C602 C603 122.8(4)
C604 C603 C602 120.8(4)
C605 C604 C603 118.5(4)
C604 C605 C606 120.7(4)
C605 C606 C601 122.4(5)
C702 C701 C706 116.4(5)
C702 C701 B2 123.2(5)
C706 C701 B2 120.4(5)
C701 C702 C703 120.5(8)
C704 C703 C702 126.8(10)
C703 C704 C705 116.5(8)
C704 C705 C706 120.1(9)
C701 C706 C705 119.7(8)
C802 C801 C806 113.9(4)
C802 C801 B2 122.4(4)
C806 C801 B2 123.7(4)
C801 C802 C803 122.8(5)
C804 C803 C802 121.3(5)
C803 C804 C805 118.5(5)
C806 C805 C804 118.9(5)
C805 C806 C801 124.6(5)

loop_
_geom_bond_atom_site_label_1
_geom_bond_atom_site_label_2
_geom_bond_distance
Ni1A O1A 2.009(3)
Ni1A N2A 2.144(4)
Ni1A N3A 2.249(4)
Ni1A N1A 2.310(4)
Ni1A S2A 2.4455(15)
Ni1A S1A 2.4792(14)
Ni2A O2A 2.025(3)
Ni2A N5A 2.143(4)
Ni2A N4A 2.254(4)
Ni2A N6A 2.273(4)
Ni2A S2A 2.4618(14)
Ni2A S1A 2.4852(13)
S1A C1A 1.767(4)
S2A C17A 1.761(4)
O1A C39A 1.271(5)
O2A C39A 1.237(5)
N1A C29A 1.482(6)
N1A C30A 1.491(6)
N1A C28A 1.523(6)
N2A C26A 1.488(6)
N2A C27A 1.492(6)
N2A C25A 1.495(7)
N3A C24A 1.472(6)
N3A C23A 1.478(7)
N3A C22A 1.493(6)
N4A C13A 1.461(6)
N4A C14A 1.491(6)
N4A C15A 1.496(6)
N5A C11A 1.475(6)
N5A C10A 1.484(6)
N5A C12A 1.489(6)
N6A C9A 1.465(6)
N6A C8A 1.489(5)
N6A C7A 1.500(6)
C1A C2A 1.389(6)
C1A C6A 1.401(6)
C2A C3A 1.400(6)
C2A C7A 1.479(6)
C3A C4A 1.386(6)
C4A C5A 1.380(6)
C4A C31A 1.552(7)
C5A C6A 1.406(6)
C6A C30A 1.497(6)
C9A C10A 1.503(7)
C12A C13A 1.528(8)
C15A C16A 1.487(6)
C16A C21A 1.382(6)
C16A C17A 1.395(6)
C17A C18A 1.400(6)
C18A C19A 1.393(6)
C18A C22A 1.499(6)
C19A C20A 1.406(6)
C20A C21A 1.380(6)
C20A C35A 1.554(7)
C24A C25A 1.501(8)
C27A C28A 1.486(7)
C31A C32A 1.512(8)
C31A C33A 1.529(8)
C31A C34A 1.553(8)
C35A C38A 1.449(8)
C35A C37A 1.498(9)
C35A C36A 1.584(9)
N7A C40A 1.459(6)
N7A C43A 1.544(9)
C39A C40A 1.535(6)
C40A C41A 1.504(7)
C41A C42A 1.474(9)
C42A C43A 1.453(10)
Ni1B O1B 2.018(3)
Ni1B N2B 2.146(3)
Ni1B N3B 2.251(3)
Ni1B N1B 2.268(4)
Ni1B S2B 2.4393(13)
Ni1B S1B 2.5065(16)
Ni2B O2B 2.010(3)
Ni2B N5B 2.162(4)
Ni2B N4B 2.236(4)
Ni2B N6B 2.285(3)
Ni2B S2B 2.4316(13)
Ni2B S1B 2.4967(14)
S1B C1B 1.785(4)
S2B C17B 1.769(4)
O1B C39B 1.257(4)
O2B C39B 1.258(5)
N1B C29B 1.486(6)
N1B C28B 1.492(6)
N1B C30B 1.490(5)
N2B C26B 1.474(5)
N2B C27B 1.481(6)
N2B C25B 1.487(5)
N3B C24B 1.470(5)
N3B C23B 1.480(5)
N3B C22B 1.483(5)
N4B C14B 1.463(6)
N4B C13B 1.491(6)
N4B C15B 1.495(6)
N5B C11B 1.477(6)
N5B C10B 1.483(6)
N5B C12B 1.512(6)
N6B C8B 1.467(6)
N6B C9B 1.467(6)
N6B C7B 1.503(6)
C1B C2B 1.384(6)
C1B C6B 1.397(6)
C2B C3B 1.379(7)
C2B C7B 1.497(7)
C3B C4B 1.388(7)
C4B C5B 1.391(7)
C4B C31B 1.545(7)
C5B C6B 1.391(6)
C6B C30B 1.500(6)
C9B C10B 1.520(7)
C12B C13B 1.511(7)
C15B C16B 1.516(6)
C16B C21B 1.384(6)
C16B C17B 1.392(6)
C17B C18B 1.399(5)
C18B C19B 1.408(6)
C18B C22B 1.494(5)
C19B C20B 1.388(6)
C20B C21B 1.389(6)
C20B C35B 1.530(6)
C24B C25B 1.517(6)
C27B C28B 1.501(7)
C31B C32B 1.529(8)
C31B C34B 1.546(8)
C31B C33B 1.546(8)
C35B C38C 1.468(9)
C35B C36C 1.494(9)
C35B C37C 1.553(8)
C35B C36B 1.574(19)
C35B C37B 1.583(18)
C35B C38B 1.607(17)
N7B C43B 1.470(6)
N7B C40B 1.470(5)
C39B C40B 1.539(5)
C40B C41B 1.512(6)
C41B C42B 1.529(7)
C42B C43B 1.515(7)
B1 C401 1.627(6)
B1 C201 1.652(6)
B1 C101 1.653(6)
B1 C301 1.681(6)
C101 C106 1.379(6)
C101 C102 1.403(6)
C102 C103 1.381(6)
C103 C104 1.390(7)
C104 C105 1.388(6)
C105 C106 1.407(6)
C201 C202 1.384(6)
C201 C206 1.404(6)
C202 C203 1.398(6)
C203 C204 1.367(7)
C204 C205 1.357(7)
C205 C206 1.396(6)
C301 C302 1.399(6)
C301 C306 1.406(6)
C302 C303 1.383(6)
C303 C304 1.376(7)
C304 C305 1.386(7)
C305 C306 1.385(6)
C401 C402 1.400(6)
C401 C406 1.403(6)
C402 C403 1.384(6)
C403 C404 1.378(7)
C404 C405 1.404(8)
C405 C406 1.380(7)
B2 C801 1.630(7)
B2 C501 1.642(7)
B2 C601 1.662(6)
B2 C701 1.661(7)
C501 C506 1.402(7)
C501 C502 1.406(6)
C502 C503 1.393(7)
C503 C504 1.381(7)
C504 C505 1.386(8)
C505 C506 1.386(8)
C601 C602 1.395(6)
C601 C606 1.412(6)
C602 C603 1.397(6)
C603 C604 1.376(6)
C604 C605 1.375(7)
C605 C606 1.399(6)
C701 C702 1.369(8)
C701 C706 1.396(8)
C702 C703 1.398(9)
C703 C704 1.278(15)
C704 C705 1.387(15)
C705 C706 1.475(9)
C801 C802 1.401(6)
C801 C806 1.406(7)
C802 C803 1.400(6)
C803 C804 1.360(8)
C804 C805 1.412(8)
C805 C806 1.386(7)

loop_
_platon_squeeze_void_nr
_platon_squeeze_void_average_x
_platon_squeeze_void_average_y
_platon_squeeze_void_average_z
_platon_squeeze_void_volume
_platon_squeeze_void_count_electrons
1 0.476 0.350 0.253 547.6 219.3
